data_4076532
loop_
_publ_author_name
'Arashiba, Kazuya'
'Sasaki, Kouitsu'
'Kuriyama, Shogo'
'Miyake, Yoshihiro'
'Nakanishi, Haruyuki'
'Nishibayashi, Yoshiaki'

_publ_section_title
;
 Synthesis and Protonation of Molybdenum-- and Tungsten--Dinitrogen
 Complexes Bearing PNP-Type Pincer Ligands
;
_journal_issue 5
_journal_name_full Organometallics
_journal_page_first 2035
_journal_paper_doi 10.1021/om300011z
_journal_volume 31
_journal_year 2012
_chemical_formula_moiety 'C20 H37 Cl5 Mo N P2 '
_chemical_formula_sum 'C20 H37 Cl5 Mo N P2'
_chemical_formula_weight 626.67
_space_group_IT_number 15
_symmetry_cell_setting monoclinic
_symmetry_Int_Tables_number 15
_symmetry_space_group_name_Hall '-C 2yc'
_symmetry_space_group_name_H-M 'C 1 2/c 1'
_cell_angle_alpha 90.0000
_cell_angle_beta 107.3880(9)
_cell_angle_gamma 90.0000
_cell_formula_units_Z 8
_cell_length_a 19.9052(5)
_cell_length_b 10.7519(3)
_cell_length_c 27.3135(8)
_cell_measurement_reflns_used 24074
_cell_measurement_temperature 173.1
_cell_measurement_theta_max 27.5
_cell_measurement_theta_min 3.0
_cell_volume 5578.5(3)
_computing_cell_refinement PROCESS-AUTO
_computing_data_collection PROCESS-AUTO
_computing_data_reduction CrystalStructure
_computing_publication_material 'CrystalStructure 3.8'
_computing_structure_refinement CRYSTALS
_computing_structure_solution 'DIRDIF99 (PATTY)'
_diffrn_ambient_temperature 173.1
_diffrn_detector_area_resol_mean 10.00
_diffrn_measured_fraction_theta_full 0.973
_diffrn_measured_fraction_theta_max 0.973
_diffrn_measurement_device_type 'Rigaku RAXIS-RAPID'
_diffrn_measurement_method \w
_diffrn_radiation_type 'Mo K\a'
_diffrn_radiation_wavelength 0.71075
_diffrn_reflns_av_R_equivalents 0.021
_diffrn_reflns_limit_h_max 25
_diffrn_reflns_limit_h_min -25
_diffrn_reflns_limit_k_max 13
_diffrn_reflns_limit_k_min -13
_diffrn_reflns_limit_l_max 35
_diffrn_reflns_limit_l_min -35
_diffrn_reflns_number 26830
_diffrn_reflns_theta_full 27.48
_diffrn_reflns_theta_max 27.48
_exptl_absorpt_coefficient_mu 1.072
_exptl_absorpt_correction_T_max 0.807
_exptl_absorpt_correction_T_min 0.665
_exptl_absorpt_correction_type multi-scan
_exptl_absorpt_process_details
;
    Higashi, T. (1995). Program for Absorption Correction.
    Rigaku Corporation, Tokyo, Japan.
;
_exptl_crystal_colour unknown
_exptl_crystal_density_diffrn 1.492
_exptl_crystal_density_method 'not measured'
_exptl_crystal_description platelet
_exptl_crystal_F_000 2568.00
_exptl_crystal_size_max 0.50
_exptl_crystal_size_mid 0.35
_exptl_crystal_size_min 0.20
_refine_diff_density_max 2.28
_refine_diff_density_min -1.92
_refine_ls_extinction_method none
_refine_ls_goodness_of_fit_ref 1.022
_refine_ls_hydrogen_treatment refall
_refine_ls_number_parameters 299
_refine_ls_number_reflns 6224
_refine_ls_R_factor_gt 0.0508
_refine_ls_shift/su_max 0.0000
_refine_ls_structure_factor_coef Fsqd
_refine_ls_weighting_details 'w = 1/[12.0000\s(Fo^2^)]/(4Fo^2^)'
_refine_ls_weighting_scheme calc
_refine_ls_wR_factor_ref 0.1259
_reflns_number_gt 5402
_reflns_number_total 6224
_reflns_threshold_expression F^2^>2.0\s(F^2^)
_cod_data_source_file om300011z_si_001.cif
_cod_data_source_block '[MoCl3(iPrPNP)]'
_cod_original_formula_sum 'C20 H37 Cl5 Mo N P2 '
_cod_database_code 4076532

loop_
_symmetry_equiv_pos_site_id
_symmetry_equiv_pos_as_xyz
1 +X,+Y,+Z
2 -X,+Y,1/2-Z
3 -X,-Y,-Z
4 +X,-Y,1/2+Z
5 1/2+X,1/2+Y,+Z
6 1/2-X,1/2+Y,1/2-Z
7 1/2-X,1/2-Y,-Z
8 1/2+X,1/2-Y,1/2+Z

loop_
_atom_site_label
_atom_site_type_symbol
_atom_site_fract_x
_atom_site_fract_y
_atom_site_fract_z
_atom_site_U_iso_or_equiv
_atom_site_adp_type
_atom_site_occupancy
_atom_site_symmetry_multiplicity
_atom_site_calc_flag
_atom_site_refinement_flags
Mo(1) Mo 0.24474(2) 0.15584(3) 0.148730(10) 0.02026(8) Uani 1.00 1 d .
Cl(1) Cl 0.16946(5) 0.13825(10) 0.06096(4) 0.0300(2) Uani 1.00 1 d .
Cl(2) Cl 0.22907(5) -0.06173(9) 0.16329(4) 0.0320(2) Uani 1.00 1 d .
Cl(3) Cl 0.32337(5) 0.18489(10) 0.23445(4) 0.0293(2) Uani 1.00 1 d .
Cl(4) Cl 0.48944(11) 0.3675(2) 0.03453(8) 0.1235(9) Uani 1.00 1 d .
Cl(5) Cl 0.63195(18) 0.2951(3) 0.01847(12) 0.2010(13) Uani 1.00 1 d .
P(1) P 0.34266(5) 0.15802(10) 0.10720(4) 0.0248(2) Uani 1.00 1 d .
P(2) P 0.14891(5) 0.24328(10) 0.18223(4) 0.0243(2) Uani 1.00 1 d .
N(1) N 0.25322(15) 0.3584(2) 0.13407(11) 0.0230(7) Uani 1.00 1 d .
C(1) C 0.3339(2) 0.0432(3) 0.05546(17) 0.0336(11) Uani 1.00 1 d .
C(2) C 0.3396(3) -0.0880(4) 0.0739(2) 0.0629(19) Uani 1.00 1 d .
C(3) C 0.3824(2) 0.0677(4) 0.02174(17) 0.0424(13) Uani 1.00 1 d .
C(4) C 0.4373(2) 0.1772(4) 0.14156(16) 0.0349(11) Uani 1.00 1 d .
C(5) C 0.4649(2) 0.0658(5) 0.1779(2) 0.0543(15) Uani 1.00 1 d .
C(6) C 0.4514(2) 0.3021(5) 0.1715(2) 0.0527(15) Uani 1.00 1 d .
C(7) C 0.3173(2) 0.3055(3) 0.07291(15) 0.0299(10) Uani 1.00 1 d .
C(8) C 0.2872(2) 0.3981(3) 0.10049(14) 0.0279(10) Uani 1.00 1 d .
C(9) C 0.2916(2) 0.5263(4) 0.09075(16) 0.0357(11) Uani 1.00 1 d .
C(10) C 0.2593(2) 0.6109(4) 0.11362(18) 0.0397(12) Uani 1.00 1 d .
C(11) C 0.2237(2) 0.5683(4) 0.14705(16) 0.0333(11) Uani 1.00 1 d .
C(12) C 0.2225(2) 0.4438(3) 0.15734(14) 0.0264(9) Uani 1.00 1 d .
C(13) C 0.1879(2) 0.3992(3) 0.19628(15) 0.0279(10) Uani 1.00 1 d .
C(14) C 0.0582(2) 0.2698(4) 0.14123(16) 0.0335(11) Uani 1.00 1 d .
C(15) C 0.0567(2) 0.3621(4) 0.09805(18) 0.0421(13) Uani 1.00 1 d .
C(16) C 0.0222(2) 0.1478(5) 0.11909(19) 0.0498(14) Uani 1.00 1 d .
C(17) C 0.1449(2) 0.1911(4) 0.24610(16) 0.0334(11) Uani 1.00 1 d .
C(18) C 0.1064(2) 0.2837(5) 0.27056(18) 0.0461(14) Uani 1.00 1 d .
C(19) C 0.1168(2) 0.0587(5) 0.2447(2) 0.0518(15) Uani 1.00 1 d .
C(20) C 0.5840(3) 0.3546(6) 0.0599(2) 0.093(2) Uani 1.00 1 d .
H(1) H 0.2872 0.0520 0.0333 0.040 Uiso 1.00 1 c R
H(2) H 0.3873 -0.1140 0.0827 0.075 Uiso 1.00 1 c R
H(3) H 0.3116 -0.1400 0.0476 0.075 Uiso 1.00 1 c R
H(4) H 0.3235 -0.0934 0.1033 0.075 Uiso 1.00 1 c R
H(5) H 0.3595 0.1221 -0.0055 0.051 Uiso 1.00 1 c R
H(6) H 0.3926 -0.0088 0.0080 0.051 Uiso 1.00 1 c R
H(7) H 0.4250 0.1047 0.0420 0.051 Uiso 1.00 1 c R
H(8) H 0.4622 0.1787 0.1168 0.042 Uiso 1.00 1 c R
H(9) H 0.4601 0.0836 0.2107 0.065 Uiso 1.00 1 c R
H(10) H 0.5131 0.0519 0.1809 0.065 Uiso 1.00 1 c R
H(11) H 0.4384 -0.0064 0.1642 0.065 Uiso 1.00 1 c R
H(12) H 0.4608 0.3653 0.1501 0.063 Uiso 1.00 1 c R
H(13) H 0.4908 0.2930 0.2012 0.063 Uiso 1.00 1 c R
H(14) H 0.4112 0.3244 0.1814 0.063 Uiso 1.00 1 c R
H(15) H 0.3580 0.3408 0.0671 0.036 Uiso 1.00 1 c R
H(16) H 0.2833 0.2883 0.0409 0.036 Uiso 1.00 1 c R
H(17) H 0.3169 0.5539 0.0683 0.043 Uiso 1.00 1 c R
H(18) H 0.2612 0.6972 0.1068 0.048 Uiso 1.00 1 c R
H(19) H 0.2002 0.6256 0.1628 0.040 Uiso 1.00 1 c R
H(20) H 0.1517 0.4562 0.1970 0.033 Uiso 1.00 1 c R
H(21) H 0.2223 0.3973 0.2290 0.033 Uiso 1.00 1 c R
H(22) H 0.0324 0.3053 0.1619 0.040 Uiso 1.00 1 c R
H(23) H 0.0540 0.4445 0.1098 0.051 Uiso 1.00 1 c R
H(24) H 0.0168 0.3457 0.0694 0.051 Uiso 1.00 1 c R
H(25) H 0.0983 0.3531 0.0882 0.051 Uiso 1.00 1 c R
H(26) H 0.0300 0.1318 0.0870 0.060 Uiso 1.00 1 c R
H(27) H -0.0270 0.1542 0.1144 0.060 Uiso 1.00 1 c R
H(28) H 0.0411 0.0816 0.1421 0.060 Uiso 1.00 1 c R
H(29) H 0.1922 0.1888 0.2677 0.040 Uiso 1.00 1 c R
H(30) H 0.1394 0.3407 0.2913 0.055 Uiso 1.00 1 c R
H(31) H 0.0834 0.2402 0.2912 0.055 Uiso 1.00 1 c R
H(32) H 0.0726 0.3280 0.2444 0.055 Uiso 1.00 1 c R
H(33) H 0.0669 0.0608 0.2367 0.062 Uiso 1.00 1 c R
H(34) H 0.1363 0.0207 0.2773 0.062 Uiso 1.00 1 c R
H(35) H 0.1295 0.0121 0.2193 0.062 Uiso 1.00 1 c R
H(36) H 0.6018 0.4354 0.0705 0.111 Uiso 1.00 1 c R
H(37) H 0.5938 0.3013 0.0890 0.111 Uiso 1.00 1 c R

loop_
_atom_site_aniso_label
_atom_site_aniso_U_11
_atom_site_aniso_U_22
_atom_site_aniso_U_33
_atom_site_aniso_U_12
_atom_site_aniso_U_13
_atom_site_aniso_U_23
Mo(1) 0.02404(17) 0.01685(18) 0.02031(18) 0.00068(12) 0.00727(13) 0.00155(13)
Cl(1) 0.0331(4) 0.0311(5) 0.0233(4) 0.0013(4) 0.0045(3) -0.0002(4)
Cl(2) 0.0422(5) 0.0199(5) 0.0330(5) -0.0019(4) 0.0096(4) 0.0045(4)
Cl(3) 0.0299(4) 0.0326(5) 0.0234(4) -0.0009(3) 0.0051(3) 0.0026(3)
Cl(4) 0.0899(13) 0.183(2) 0.0924(14) -0.0610(15) 0.0188(10) -0.0041(15)
Cl(5) 0.197(2) 0.198(3) 0.139(2) 0.132(2) -0.055(2) -0.107(2)
P(1) 0.0287(4) 0.0231(5) 0.0251(5) 0.0012(4) 0.0117(4) 0.0015(4)
P(2) 0.0241(4) 0.0241(5) 0.0249(5) 0.0022(4) 0.0075(3) -0.0003(4)
N(1) 0.0285(15) 0.0180(16) 0.0205(15) -0.0043(12) 0.0041(12) 0.0003(12)
C(1) 0.040(2) 0.027(2) 0.038(2) 0.0039(18) 0.0174(18) -0.0049(18)
C(2) 0.097(4) 0.032(3) 0.081(4) -0.009(2) 0.061(3) -0.008(2)
C(3) 0.061(2) 0.037(2) 0.037(2) 0.007(2) 0.027(2) -0.002(2)
C(4) 0.029(2) 0.046(2) 0.031(2) 0.0018(18) 0.0123(17) 0.0049(19)
C(5) 0.042(2) 0.062(3) 0.051(3) 0.018(2) 0.004(2) 0.010(2)
C(6) 0.041(2) 0.063(3) 0.049(2) -0.018(2) 0.006(2) -0.003(2)
C(7) 0.039(2) 0.028(2) 0.025(2) -0.0011(17) 0.0122(17) 0.0009(16)
C(8) 0.034(2) 0.026(2) 0.0212(18) -0.0020(16) 0.0048(15) 0.0027(16)
C(9) 0.046(2) 0.028(2) 0.035(2) -0.0036(19) 0.0151(19) 0.0056(18)
C(10) 0.049(2) 0.020(2) 0.046(2) -0.0036(19) 0.009(2) 0.0014(19)
C(11) 0.042(2) 0.023(2) 0.035(2) 0.0019(18) 0.0107(18) -0.0026(17)
C(12) 0.0290(18) 0.023(2) 0.0237(19) -0.0001(15) 0.0024(15) -0.0030(15)
C(13) 0.0316(19) 0.024(2) 0.029(2) 0.0016(16) 0.0095(16) -0.0068(16)
C(14) 0.0261(19) 0.037(2) 0.036(2) 0.0060(17) 0.0080(17) 0.0003(19)
C(15) 0.036(2) 0.049(3) 0.040(2) 0.013(2) 0.0092(19) 0.011(2)
C(16) 0.035(2) 0.059(3) 0.048(2) -0.006(2) 0.001(2) -0.006(2)
C(17) 0.033(2) 0.042(2) 0.029(2) -0.0008(18) 0.0146(17) 0.0012(18)
C(18) 0.038(2) 0.064(3) 0.042(2) 0.001(2) 0.021(2) -0.009(2)
C(19) 0.062(3) 0.051(3) 0.049(2) -0.008(2) 0.027(2) 0.012(2)
C(20) 0.110(5) 0.051(4) 0.090(5) -0.020(3) -0.012(4) -0.013(3)

loop_
_atom_type_symbol
_atom_type_description
_atom_type_scat_dispersion_real
_atom_type_scat_dispersion_imag
_atom_type_scat_source
C C 0.003 0.002
;
International Tables for Crystallography
(1992, Vol. C, Tables 4.2.6.8 and 6.1.1.4)
;
H H 0.000 0.000
;
International Tables for Crystallography
(1992, Vol. C, Table 6.1.1.4)
;
P P 0.102 0.094
;
International Tables for Crystallography
(1992, Vol. C, Tables 4.2.6.8 and 6.1.1.4)
;
Cl Cl 0.148 0.159
;
International Tables for Crystallography
(1992, Vol. C, Tables 4.2.6.8 and 6.1.1.4)
;
Mo Mo -1.683 0.686
;
International Tables for Crystallography
(1992, Vol. C, Tables 4.2.6.8 and 6.1.1.4)
;
N N 0.006 0.003
;
International Tables for Crystallography
(1992, Vol. C, Tables 4.2.6.8 and 6.1.1.4)
;

loop_
_geom_angle_atom_site_label_1
_geom_angle_atom_site_label_2
_geom_angle_atom_site_label_3
_geom_angle
_geom_angle_publ_flag
Cl(1) Mo(1) Cl(2) 90.87(3) yes
Cl(1) Mo(1) Cl(3) 176.26(4) yes
Cl(1) Mo(1) P(1) 83.62(3) yes
Cl(1) Mo(1) P(2) 94.39(3) yes
Cl(1) Mo(1) N(1) 87.49(7) yes
Cl(2) Mo(1) Cl(3) 92.52(3) yes
Cl(2) Mo(1) P(1) 103.77(3) yes
Cl(2) Mo(1) P(2) 98.76(3) yes
Cl(2) Mo(1) N(1) 177.04(7) yes
Cl(3) Mo(1) P(1) 94.04(3) yes
Cl(3) Mo(1) P(2) 86.65(3) yes
Cl(3) Mo(1) N(1) 89.19(7) yes
P(1) Mo(1) P(2) 157.40(3) yes
P(1) Mo(1) N(1) 78.50(9) yes
P(2) Mo(1) N(1) 78.92(9) yes
Mo(1) P(1) C(1) 115.35(15) yes
Mo(1) P(1) C(4) 125.32(15) yes
Mo(1) P(1) C(7) 96.08(15) yes
C(1) P(1) C(4) 108.2(2) yes
C(1) P(1) C(7) 103.82(19) yes
C(4) P(1) C(7) 104.2(2) yes
Mo(1) P(2) C(13) 95.61(14) yes
Mo(1) P(2) C(14) 123.10(15) yes
Mo(1) P(2) C(17) 118.42(14) yes
C(13) P(2) C(14) 105.18(18) yes
C(13) P(2) C(17) 102.30(19) yes
C(14) P(2) C(17) 108.0(2) yes
Mo(1) N(1) C(8) 120.5(2) yes
Mo(1) N(1) C(12) 120.4(2) yes
C(8) N(1) C(12) 119.1(3) yes
P(1) C(1) C(2) 113.2(3) yes
P(1) C(1) C(3) 114.2(2) yes
C(2) C(1) C(3) 111.5(4) yes
P(1) C(4) C(5) 110.6(3) yes
P(1) C(4) C(6) 111.1(3) yes
C(5) C(4) C(6) 111.0(3) yes
P(1) C(7) C(8) 114.4(3) yes
N(1) C(8) C(7) 119.4(3) yes
N(1) C(8) C(9) 120.3(3) yes
C(7) C(8) C(9) 120.3(4) yes
C(8) C(9) C(10) 120.0(4) yes
C(9) C(10) C(11) 118.9(4) yes
C(10) C(11) C(12) 120.0(4) yes
N(1) C(12) C(11) 121.7(4) yes
N(1) C(12) C(13) 118.6(3) yes
C(11) C(12) C(13) 119.7(3) yes
P(2) C(13) C(12) 113.3(2) yes
P(2) C(14) C(15) 111.0(2) yes
P(2) C(14) C(16) 111.5(3) yes
C(15) C(14) C(16) 110.6(3) yes
P(2) C(17) C(18) 112.5(3) yes
P(2) C(17) C(19) 112.2(3) yes
C(18) C(17) C(19) 113.0(4) yes
Cl(4) C(20) Cl(5) 118.2(3) yes
P(1) C(1) H(1) 105.7 no
C(2) C(1) H(1) 105.7 no
C(3) C(1) H(1) 105.7 no
C(1) C(2) H(2) 109.5 no
C(1) C(2) H(3) 109.5 no
C(1) C(2) H(4) 109.5 no
H(2) C(2) H(3) 109.5 no
H(2) C(2) H(4) 109.5 no
H(3) C(2) H(4) 109.5 no
C(1) C(3) H(5) 109.5 no
C(1) C(3) H(6) 109.5 no
C(1) C(3) H(7) 109.5 no
H(5) C(3) H(6) 109.5 no
H(5) C(3) H(7) 109.5 no
H(6) C(3) H(7) 109.5 no
P(1) C(4) H(8) 108.0 no
C(5) C(4) H(8) 108.0 no
C(6) C(4) H(8) 108.0 no
C(4) C(5) H(9) 109.5 no
C(4) C(5) H(10) 109.5 no
C(4) C(5) H(11) 109.5 no
H(9) C(5) H(10) 109.5 no
H(9) C(5) H(11) 109.5 no
H(10) C(5) H(11) 109.5 no
C(4) C(6) H(12) 109.5 no
C(4) C(6) H(13) 109.5 no
C(4) C(6) H(14) 109.5 no
H(12) C(6) H(13) 109.5 no
H(12) C(6) H(14) 109.5 no
H(13) C(6) H(14) 109.5 no
P(1) C(7) H(15) 108.2 no
P(1) C(7) H(16) 108.2 no
C(8) C(7) H(15) 108.2 no
C(8) C(7) H(16) 108.2 no
H(15) C(7) H(16) 109.5 no
C(8) C(9) H(17) 120.0 no
C(10) C(9) H(17) 120.0 no
C(9) C(10) H(18) 120.6 no
C(11) C(10) H(18) 120.6 no
C(10) C(11) H(19) 120.0 no
C(12) C(11) H(19) 120.0 no
P(2) C(13) H(20) 108.5 no
P(2) C(13) H(21) 108.5 no
C(12) C(13) H(20) 108.5 no
C(12) C(13) H(21) 108.5 no
H(20) C(13) H(21) 109.5 no
P(2) C(14) H(22) 107.9 no
C(15) C(14) H(22) 107.9 no
C(16) C(14) H(22) 107.9 no
C(14) C(15) H(23) 109.5 no
C(14) C(15) H(24) 109.5 no
C(14) C(15) H(25) 109.5 no
H(23) C(15) H(24) 109.5 no
H(23) C(15) H(25) 109.5 no
H(24) C(15) H(25) 109.5 no
C(14) C(16) H(26) 109.5 no
C(14) C(16) H(27) 109.5 no
C(14) C(16) H(28) 109.5 no
H(26) C(16) H(27) 109.5 no
H(26) C(16) H(28) 109.5 no
H(27) C(16) H(28) 109.5 no
P(2) C(17) H(29) 106.2 no
C(18) C(17) H(29) 106.2 no
C(19) C(17) H(29) 106.2 no
C(17) C(18) H(30) 109.5 no
C(17) C(18) H(31) 109.5 no
C(17) C(18) H(32) 109.5 no
H(30) C(18) H(31) 109.5 no
H(30) C(18) H(32) 109.5 no
H(31) C(18) H(32) 109.5 no
C(17) C(19) H(33) 109.5 no
C(17) C(19) H(34) 109.5 no
C(17) C(19) H(35) 109.5 no
H(33) C(19) H(34) 109.5 no
H(33) C(19) H(35) 109.5 no
H(34) C(19) H(35) 109.5 no
Cl(4) C(20) H(36) 107.3 no
Cl(4) C(20) H(37) 107.3 no
Cl(5) C(20) H(36) 107.3 no
Cl(5) C(20) H(37) 107.3 no
H(36) C(20) H(37) 109.5 no

loop_
_geom_bond_atom_site_label_1
_geom_bond_atom_site_label_2
_geom_bond_distance
_geom_bond_publ_flag
Mo(1) Cl(1) 2.4251(9) yes
Mo(1) Cl(2) 2.4087(10) yes
Mo(1) Cl(3) 2.4164(9) yes
Mo(1) P(1) 2.5314(12) yes
Mo(1) P(2) 2.5304(12) yes
Mo(1) N(1) 2.229(3) yes
Cl(4) C(20) 1.807(7) yes
Cl(5) C(20) 1.802(9) yes
P(1) C(1) 1.845(4) yes
P(1) C(4) 1.848(3) yes
P(1) C(7) 1.834(4) yes
P(2) C(13) 1.839(4) yes
P(2) C(14) 1.840(3) yes
P(2) C(17) 1.857(4) yes
N(1) C(8) 1.361(5) yes
N(1) C(12) 1.362(5) yes
C(1) C(2) 1.491(6) yes
C(1) C(3) 1.543(7) yes
C(4) C(5) 1.547(6) yes
C(4) C(6) 1.554(7) yes
C(7) C(8) 1.479(6) yes
C(8) C(9) 1.412(6) yes
C(9) C(10) 1.367(7) yes
C(10) C(11) 1.390(7) yes
C(11) C(12) 1.370(5) yes
C(12) C(13) 1.508(6) yes
C(14) C(15) 1.535(6) yes
C(14) C(16) 1.530(6) yes
C(17) C(18) 1.527(7) yes
C(17) C(19) 1.527(7) yes
C(1) H(1) 0.950 no
C(2) H(2) 0.950 no
C(2) H(3) 0.950 no
C(2) H(4) 0.950 no
C(3) H(5) 0.950 no
C(3) H(6) 0.950 no
C(3) H(7) 0.950 no
C(4) H(8) 0.950 no
C(5) H(9) 0.950 no
C(5) H(10) 0.950 no
C(5) H(11) 0.950 no
C(6) H(12) 0.950 no
C(6) H(13) 0.950 no
C(6) H(14) 0.950 no
C(7) H(15) 0.950 no
C(7) H(16) 0.950 no
C(9) H(17) 0.950 no
C(10) H(18) 0.950 no
C(11) H(19) 0.950 no
C(13) H(20) 0.950 no
C(13) H(21) 0.950 no
C(14) H(22) 0.950 no
C(15) H(23) 0.950 no
C(15) H(24) 0.950 no
C(15) H(25) 0.950 no
C(16) H(26) 0.950 no
C(16) H(27) 0.950 no
C(16) H(28) 0.950 no
C(17) H(29) 0.950 no
C(18) H(30) 0.950 no
C(18) H(31) 0.950 no
C(18) H(32) 0.950 no
C(19) H(33) 0.950 no
C(19) H(34) 0.950 no
C(19) H(35) 0.950 no
C(20) H(36) 0.950 no
C(20) H(37) 0.950 no

loop_
_geom_contact_atom_site_label_1
_geom_contact_atom_site_label_2
_geom_contact_distance
_geom_contact_site_symmetry_2
Cl(1) Cl(4) 3.447(2) 7_555
Cl(1) C(20) 3.488(7) 5_445
Cl(2) C(20) 3.499(6) 5_445
Cl(4) Cl(1) 3.447(2) 7_555
Cl(4) Cl(4) 3.511(4) 3_665
Cl(5) C(2) 3.536(7) 3_655
C(2) Cl(5) 3.536(7) 3_655
C(11) C(17) 3.541(5) 6_555
C(17) C(11) 3.541(5) 6_545
C(20) Cl(1) 3.488(7) 5_555
C(20) Cl(2) 3.499(6) 5_555
Cl(1) H(5) 2.956 7_555
Cl(1) H(15) 3.382 7_555
Cl(1) H(16) 3.289 7_555
Cl(1) H(36) 2.617 5_445
Cl(2) H(18) 3.178 1_545
Cl(2) H(19) 3.410 1_545
Cl(2) H(21) 2.843 6_545
Cl(2) H(29) 3.382 6_545
Cl(2) H(30) 2.749 6_545
Cl(2) H(36) 3.001 5_445
Cl(2) H(37) 3.205 5_445
Cl(3) H(19) 3.049 6_545
Cl(3) H(20) 3.041 6_545
Cl(3) H(21) 3.454 6_545
Cl(4) H(7) 3.134 .
Cl(4) H(8) 3.192 .
Cl(4) H(12) 3.372 .
Cl(4) H(15) 3.017 .
Cl(4) H(26) 3.176 5_555
Cl(4) H(26) 3.226 7_555
Cl(4) H(36) 3.592 3_665
Cl(5) H(2) 3.308 3_655
Cl(5) H(3) 2.917 3_655
Cl(5) H(3) 3.493 5_555
Cl(5) H(6) 3.167 3_655
Cl(5) H(17) 3.276 3_665
Cl(5) H(18) 3.136 5_545
Cl(5) H(24) 3.546 7_555
N(1) H(5) 3.563 7_555
N(1) H(34) 3.249 6_555
C(1) H(16) 3.462 7_555
C(2) H(18) 3.068 1_545
C(3) H(16) 3.582 7_555
C(3) H(24) 3.530 5_545
C(3) H(25) 3.253 7_555
C(5) H(9) 2.969 2_655
C(5) H(22) 3.192 5_545
C(5) H(23) 3.204 5_545
C(5) H(30) 3.453 6_545
C(5) H(32) 3.480 5_545
C(5) H(32) 3.543 6_545
C(6) H(13) 3.322 2_655
C(6) H(34) 3.462 6_555
C(7) H(1) 3.389 7_555
C(7) H(5) 3.537 7_555
C(7) H(16) 3.313 7_555
C(8) H(1) 3.550 7_555
C(8) H(5) 3.283 7_555
C(8) H(34) 3.487 6_555
C(9) H(1) 3.388 7_555
C(9) H(5) 3.581 7_555
C(9) H(34) 3.459 6_555
C(10) H(3) 3.554 1_565
C(10) H(4) 3.470 1_565
C(10) H(29) 3.205 6_555
C(10) H(34) 3.230 6_555
C(11) H(29) 2.752 6_555
C(11) H(34) 2.976 6_555
C(12) H(29) 3.455 6_555
C(12) H(34) 2.962 6_555
C(14) H(2) 3.526 5_455
C(14) H(10) 3.430 5_455
C(14) H(11) 3.573 5_455
C(15) H(2) 3.281 5_455
C(15) H(5) 3.424 7_555
C(15) H(10) 3.348 5_455
C(16) H(12) 3.471 5_445
C(16) H(36) 3.278 5_445
C(17) H(19) 3.408 6_545
C(18) H(4) 3.563 6_555
C(18) H(9) 3.579 6_555
C(18) H(11) 3.163 6_555
C(18) H(32) 3.495 2_555
C(19) H(14) 3.375 6_545
C(19) H(21) 3.524 6_545
C(20) H(26) 3.326 5_555
C(20) H(28) 3.588 5_555
H(1) C(7) 3.389 7_555
H(1) C(8) 3.550 7_555
H(1) C(9) 3.388 7_555
H(1) H(15) 3.531 7_555
H(1) H(16) 2.707 7_555
H(1) H(17) 3.140 7_555
H(2) Cl(5) 3.308 3_655
H(2) C(14) 3.526 5_545
H(2) C(15) 3.281 5_545
H(2) H(18) 3.441 1_545
H(2) H(22) 3.168 5_545
H(2) H(23) 3.238 5_545
H(2) H(24) 2.743 5_545
H(2) H(27) 2.998 5_545
H(3) Cl(5) 2.917 3_655
H(3) Cl(5) 3.493 5_445
H(3) C(10) 3.554 1_545
H(3) H(17) 3.336 1_545
H(3) H(17) 3.547 7_555
H(3) H(18) 2.766 1_545
H(4) C(10) 3.470 1_545
H(4) C(18) 3.563 6_545
H(4) H(18) 2.586 1_545
H(4) H(30) 2.841 6_545
H(4) H(31) 3.428 6_545
H(5) Cl(1) 2.956 7_555
H(5) N(1) 3.563 7_555
H(5) C(7) 3.537 7_555
H(5) C(8) 3.283 7_555
H(5) C(9) 3.581 7_555
H(5) C(15) 3.424 7_555
H(5) H(16) 2.880 7_555
H(5) H(24) 3.435 7_555
H(5) H(25) 2.648 7_555
H(6) Cl(5) 3.167 3_655
H(6) H(24) 2.982 5_545
H(6) H(25) 3.166 7_555
H(7) Cl(4) 3.134 .
H(7) H(23) 3.185 5_545
H(7) H(24) 3.291 5_545
H(7) H(25) 3.475 7_555
H(8) Cl(4) 3.192 .
H(8) H(23) 3.150 5_545
H(8) H(37) 3.220 .
H(9) C(5) 2.969 2_655
H(9) C(18) 3.579 6_545
H(9) H(9) 2.257 2_655
H(9) H(10) 2.868 2_655
H(9) H(11) 3.544 2_655
H(9) H(13) 3.227 2_655
H(9) H(30) 3.268 6_545
H(9) H(32) 3.490 5_545
H(9) H(32) 3.155 6_545
H(10) C(14) 3.430 5_545
H(10) C(15) 3.348 5_545
H(10) H(9) 2.868 2_655
H(10) H(20) 2.853 5_545
H(10) H(22) 2.751 5_545
H(10) H(23) 2.590 5_545
H(10) H(32) 2.997 5_545
H(11) C(14) 3.573 5_545
H(11) C(18) 3.163 6_545
H(11) H(9) 3.544 2_655
H(11) H(22) 2.770 5_545
H(11) H(23) 3.134 5_545
H(11) H(30) 2.775 6_545
H(11) H(31) 3.066 6_545
H(11) H(32) 3.406 5_545
H(11) H(32) 3.126 6_545
H(12) Cl(4) 3.372 .
H(12) C(16) 3.471 5_555
H(12) H(27) 3.286 5_555
H(12) H(28) 2.867 5_555
H(12) H(33) 3.389 5_555
H(12) H(34) 3.571 6_555
H(12) H(37) 3.593 .
H(13) C(6) 3.322 2_655
H(13) H(9) 3.227 2_655
H(13) H(13) 2.581 2_655
H(13) H(14) 3.234 2_655
H(13) H(33) 3.263 5_555
H(13) H(35) 3.549 5_555
H(14) C(19) 3.375 6_555
H(14) H(13) 3.234 2_655
H(14) H(33) 3.326 6_555
H(14) H(34) 2.694 6_555
H(15) Cl(1) 3.382 7_555
H(15) Cl(4) 3.017 .
H(15) H(1) 3.531 7_555
H(16) Cl(1) 3.289 7_555
H(16) C(1) 3.462 7_555
H(16) C(3) 3.582 7_555
H(16) C(7) 3.313 7_555
H(16) H(1) 2.707 7_555
H(16) H(5) 2.880 7_555
H(16) H(16) 2.380 7_555
H(17) Cl(5) 3.276 3_665
H(17) H(1) 3.140 7_555
H(17) H(3) 3.336 1_565
H(17) H(3) 3.547 7_555
H(17) H(27) 3.173 5_555
H(18) Cl(2) 3.178 1_565
H(18) Cl(5) 3.136 5_455
H(18) C(2) 3.068 1_565
H(18) H(2) 3.441 1_565
H(18) H(3) 2.766 1_565
H(18) H(4) 2.586 1_565
H(18) H(29) 3.274 6_555
H(18) H(30) 3.280 6_555
H(18) H(31) 3.521 6_555
H(18) H(37) 3.410 5_455
H(19) Cl(2) 3.410 1_565
H(19) Cl(3) 3.049 6_555
H(19) C(17) 3.408 6_555
H(19) H(29) 2.496 6_555
H(19) H(34) 3.371 6_555
H(19) H(37) 3.092 5_455
H(20) Cl(3) 3.041 6_555
H(20) H(10) 2.853 5_455
H(21) Cl(2) 2.843 6_555
H(21) Cl(3) 3.454 6_555
H(21) C(19) 3.524 6_555
H(21) H(29) 3.555 6_555
H(21) H(34) 3.162 6_555
H(21) H(35) 3.120 6_555
H(22) C(5) 3.192 5_455
H(22) H(2) 3.168 5_455
H(22) H(10) 2.751 5_455
H(22) H(11) 2.770 5_455
H(22) H(31) 3.033 2_555
H(23) C(5) 3.204 5_455
H(23) H(2) 3.238 5_455
H(23) H(7) 3.185 5_455
H(23) H(8) 3.150 5_455
H(23) H(10) 2.590 5_455
H(23) H(11) 3.134 5_455
H(24) Cl(5) 3.546 7_555
H(24) C(3) 3.530 5_455
H(24) H(2) 2.743 5_455
H(24) H(5) 3.435 7_555
H(24) H(6) 2.982 5_455
H(24) H(7) 3.291 5_455
H(25) C(3) 3.253 7_555
H(25) H(5) 2.648 7_555
H(25) H(6) 3.166 7_555
H(25) H(7) 3.475 7_555
H(26) Cl(4) 3.176 5_445
H(26) Cl(4) 3.226 7_555
H(26) C(20) 3.326 5_445
H(26) H(36) 2.663 5_445
H(27) H(2) 2.998 5_455
H(27) H(12) 3.286 5_445
H(27) H(17) 3.173 5_445
H(27) H(31) 3.240 2_555
H(28) C(20) 3.588 5_445
H(28) H(12) 2.867 5_445
H(28) H(36) 3.028 5_445
H(29) Cl(2) 3.382 6_555
H(29) C(10) 3.205 6_545
H(29) C(11) 2.752 6_545
H(29) C(12) 3.455 6_545
H(29) H(18) 3.274 6_545
H(29) H(19) 2.496 6_545
H(29) H(21) 3.555 6_545
H(30) Cl(2) 2.749 6_555
H(30) C(5) 3.453 6_555
H(30) H(4) 2.841 6_555
H(30) H(9) 3.268 6_555
H(30) H(11) 2.775 6_555
H(30) H(18) 3.280 6_545
H(31) H(4) 3.428 6_555
H(31) H(11) 3.066 6_555
H(31) H(18) 3.521 6_545
H(31) H(22) 3.033 2_555
H(31) H(27) 3.240 2_555
H(31) H(31) 3.409 2_555
H(31) H(32) 3.109 2_555
H(31) H(33) 3.448 2_555
H(32) C(5) 3.480 5_455
H(32) C(5) 3.543 6_555
H(32) C(18) 3.495 2_555
H(32) H(9) 3.490 5_455
H(32) H(9) 3.155 6_555
H(32) H(10) 2.997 5_455
H(32) H(11) 3.406 5_455
H(32) H(11) 3.126 6_555
H(32) H(31) 3.109 2_555
H(32) H(32) 2.995 2_555
H(33) H(12) 3.389 5_445
H(33) H(13) 3.263 5_445
H(33) H(14) 3.326 6_545
H(33) H(31) 3.448 2_555
H(33) H(33) 2.963 2_555
H(34) N(1) 3.249 6_545
H(34) C(6) 3.462 6_545
H(34) C(8) 3.487 6_545
H(34) C(9) 3.459 6_545
H(34) C(10) 3.230 6_545
H(34) C(11) 2.976 6_545
H(34) C(12) 2.962 6_545
H(34) H(12) 3.571 6_545
H(34) H(14) 2.694 6_545
H(34) H(19) 3.371 6_545
H(34) H(21) 3.162 6_545
H(35) H(13) 3.549 5_445
H(35) H(21) 3.120 6_545
H(36) Cl(1) 2.617 5_555
H(36) Cl(2) 3.001 5_555
H(36) Cl(4) 3.592 3_665
H(36) C(16) 3.278 5_555
H(36) H(26) 2.663 5_555
H(36) H(28) 3.028 5_555
H(37) Cl(2) 3.205 5_555
H(37) H(8) 3.220 .
H(37) H(12) 3.593 .
H(37) H(18) 3.410 5_545
H(37) H(19) 3.092 5_545

loop_
_geom_torsion_atom_site_label_1
_geom_torsion_atom_site_label_2
_geom_torsion_atom_site_label_3
_geom_torsion_atom_site_label_4
_geom_torsion
Cl(1) Mo(1) P(1) C(1) -43.58(14)
Cl(1) Mo(1) P(1) C(4) 177.09(19)
Cl(1) Mo(1) P(1) C(7) 64.86(12)
Cl(1) Mo(1) P(2) C(13) -111.73(12)
Cl(1) Mo(1) P(2) C(14) 0.48(18)
Cl(1) Mo(1) P(2) C(17) 141.01(15)
Cl(1) Mo(1) N(1) C(8) -67.1(2)
Cl(1) Mo(1) N(1) C(12) 110.7(2)
Cl(2) Mo(1) P(1) C(1) 45.75(14)
Cl(2) Mo(1) P(1) C(4) -93.58(19)
Cl(2) Mo(1) P(1) C(7) 154.19(12)
Cl(2) Mo(1) P(2) C(13) 156.70(12)
Cl(2) Mo(1) P(2) C(14) -91.08(17)
Cl(2) Mo(1) P(2) C(17) 49.45(15)
Cl(2) Mo(1) N(1) C(8) -123.6(16)
Cl(2) Mo(1) N(1) C(12) 54.3(17)
Cl(3) Mo(1) P(1) C(1) 139.34(14)
Cl(3) Mo(1) P(1) C(4) 0.01(17)
Cl(3) Mo(1) P(1) C(7) -112.22(12)
Cl(3) Mo(1) P(2) C(13) 64.67(12)
Cl(3) Mo(1) P(2) C(14) 176.89(18)
Cl(3) Mo(1) P(2) C(17) -42.58(15)
Cl(3) Mo(1) N(1) C(8) 111.2(2)
Cl(3) Mo(1) N(1) C(12) -71.0(2)
P(1) Mo(1) P(2) C(13) -27.80(15)
P(1) Mo(1) P(2) C(14) 84.41(19)
P(1) Mo(1) P(2) C(17) -135.06(16)
P(2) Mo(1) P(1) C(1) -129.66(15)
P(2) Mo(1) P(1) C(4) 91.0(2)
P(2) Mo(1) P(1) C(7) -21.22(15)
P(1) Mo(1) N(1) C(8) 16.9(2)
P(1) Mo(1) N(1) C(12) -165.3(2)
N(1) Mo(1) P(1) C(1) -132.31(16)
N(1) Mo(1) P(1) C(4) 88.4(2)
N(1) Mo(1) P(1) C(7) -23.87(13)
P(2) Mo(1) N(1) C(8) -162.1(2)
P(2) Mo(1) N(1) C(12) 15.8(2)
N(1) Mo(1) P(2) C(13) -25.16(13)
N(1) Mo(1) P(2) C(14) 87.06(19)
N(1) Mo(1) P(2) C(17) -132.41(17)
Mo(1) P(1) C(1) C(2) -66.0(3)
Mo(1) P(1) C(1) C(3) 165.0(2)
Mo(1) P(1) C(4) C(5) 64.9(3)
Mo(1) P(1) C(4) C(6) -58.9(3)
Mo(1) P(1) C(7) C(8) 34.1(2)
C(1) P(1) C(4) C(5) -76.8(3)
C(1) P(1) C(4) C(6) 159.4(3)
C(4) P(1) C(1) C(2) 80.0(4)
C(4) P(1) C(1) C(3) -49.0(3)
C(1) P(1) C(7) C(8) 152.2(2)
C(7) P(1) C(1) C(2) -169.7(3)
C(7) P(1) C(1) C(3) 61.3(3)
C(4) P(1) C(7) C(8) -94.7(3)
C(7) P(1) C(4) C(5) 173.1(3)
C(7) P(1) C(4) C(6) 49.4(3)
Mo(1) P(2) C(13) C(12) 37.2(2)
Mo(1) P(2) C(14) C(15) -60.2(3)
Mo(1) P(2) C(14) C(16) 63.6(3)
Mo(1) P(2) C(17) C(18) 157.3(2)
Mo(1) P(2) C(17) C(19) -74.0(3)
C(13) P(2) C(14) C(15) 47.2(3)
C(13) P(2) C(14) C(16) 170.9(3)
C(14) P(2) C(13) C(12) -89.4(2)
C(13) P(2) C(17) C(18) 53.9(3)
C(13) P(2) C(17) C(19) -177.4(3)
C(17) P(2) C(13) C(12) 157.9(2)
C(14) P(2) C(17) C(18) -56.7(3)
C(14) P(2) C(17) C(19) 71.9(3)
C(17) P(2) C(14) C(15) 155.8(3)
C(17) P(2) C(14) C(16) -80.4(3)
Mo(1) N(1) C(8) C(7) 1.2(3)
Mo(1) N(1) C(8) C(9) 179.1(2)
Mo(1) N(1) C(12) C(11) -176.6(2)
Mo(1) N(1) C(12) C(13) 4.9(3)
C(8) N(1) C(12) C(11) 1.3(4)
C(8) N(1) C(12) C(13) -177.2(2)
C(12) N(1) C(8) C(7) -176.7(2)
C(12) N(1) C(8) C(9) 1.2(4)
P(1) C(7) C(8) N(1) -27.7(4)
P(1) C(7) C(8) C(9) 154.4(2)
N(1) C(8) C(9) C(10) -2.5(5)
C(7) C(8) C(9) C(10) 175.4(3)
C(8) C(9) C(10) C(11) 1.2(5)
C(9) C(10) C(11) C(12) 1.3(5)
C(10) C(11) C(12) N(1) -2.6(5)
C(10) C(11) C(12) C(13) 176.0(3)
N(1) C(12) C(13) P(2) -32.3(3)
C(11) C(12) C(13) P(2) 149.1(2)
